data_1503297
loop_
_publ_author_name
'Harb, Hassan Y.'
'Collins, Karl D.'
'Garcia Altur, Jose V.'
'Bowker, Sue'
'Campbell, Leonie'
'Procter, David J.'

_publ_contact_author
; 
    Madeleine Helliwell 
;
_publ_section_title
;
 SmI~2~-mediated radical cyclizations directed by a C-Si bond
;
_journal_coden_ASTM ORLEF7
_journal_issue 23
_journal_name_full 'Organic Letters'
_journal_page_first 5446
_journal_page_last 5449
_journal_paper_doi 10.1021/ol102278c
_journal_volume 12
_journal_year 2010
_chemical_formula_sum 'C18 H24 O3 Si'
_chemical_formula_weight 316.46
_space_group_IT_number 61
_symmetry_cell_setting orthorhombic
_symmetry_space_group_name_Hall '-P 2ac 2ab'
_symmetry_space_group_name_H-M 'P b c a'
_atom_sites_solution_hydrogens geom
_atom_sites_solution_primary direct
_atom_sites_solution_secondary difmap
_audit_creation_method SHELXL-97
_cell_angle_alpha 90.00
_cell_angle_beta 90.00
_cell_angle_gamma 90.00
_cell_formula_units_Z 8
_cell_length_a 18.994(3)
_cell_length_b 7.2836(10)
_cell_length_c 25.679(4)
_cell_measurement_reflns_used 3526
_cell_measurement_temperature 100(2)
_cell_measurement_theta_max 21.41
_cell_measurement_theta_min 3.10
_cell_volume 3552.6(9)
_computing_cell_refinement 'Bruker SMART'
_computing_data_collection 'Bruker SMART'
_computing_data_reduction 'Bruker SAINT'
_computing_molecular_graphics 'Bruker SHELXTL'
_computing_publication_material 'Bruker SHELXTL'
_computing_structure_refinement 'SHELXL-97 (Sheldrick, 1997)'
_computing_structure_solution 'SHELXS-97 (Sheldrick, 1990)'
_diffrn_ambient_temperature 100(2)
_diffrn_measured_fraction_theta_full 0.999
_diffrn_measured_fraction_theta_max 0.999
_diffrn_measurement_device_type 'CCD area detector'
_diffrn_measurement_method 'phi and omega scans'
_diffrn_radiation_monochromator graphite
_diffrn_radiation_source 'fine-focus sealed tube'
_diffrn_radiation_type MoK\a
_diffrn_radiation_wavelength 0.71073
_diffrn_reflns_av_R_equivalents 0.0611
_diffrn_reflns_av_sigmaI/netI 0.0430
_diffrn_reflns_limit_h_max 22
_diffrn_reflns_limit_h_min -22
_diffrn_reflns_limit_k_max 8
_diffrn_reflns_limit_k_min -8
_diffrn_reflns_limit_l_max 30
_diffrn_reflns_limit_l_min -30
_diffrn_reflns_number 23773
_diffrn_reflns_theta_full 25.03
_diffrn_reflns_theta_max 25.03
_diffrn_reflns_theta_min 1.91
_exptl_absorpt_coefficient_mu 0.142
_exptl_absorpt_correction_type none
_exptl_crystal_colour colourless
_exptl_crystal_density_diffrn 1.183
_exptl_crystal_density_method 'not measured'
_exptl_crystal_description prismatic
_exptl_crystal_F_000 1360
_exptl_crystal_size_max 0.50
_exptl_crystal_size_mid 0.30
_exptl_crystal_size_min 0.20
_refine_diff_density_max 1.290
_refine_diff_density_min -1.029
_refine_diff_density_rms 0.085
_refine_ls_extinction_method none
_refine_ls_goodness_of_fit_ref 1.110
_refine_ls_hydrogen_treatment constr
_refine_ls_matrix_type full
_refine_ls_number_parameters 269
_refine_ls_number_reflns 3144
_refine_ls_number_restraints 233
_refine_ls_restrained_S_all 1.156
_refine_ls_R_factor_all 0.1250
_refine_ls_R_factor_gt 0.1041
_refine_ls_shift/su_max 0.003
_refine_ls_shift/su_mean 0.000
_refine_ls_structure_factor_coef Fsqd
_refine_ls_weighting_details 'calc w=1/[\s^2^(Fo^2^)+(0.1373P)^2^+6.5580P] where P=(Fo^2^+2Fc^2^)/3'
_refine_ls_weighting_scheme calc
_refine_ls_wR_factor_gt 0.2640
_refine_ls_wR_factor_ref 0.2796
_reflns_number_gt 2515
_reflns_number_total 3144
_reflns_threshold_expression >2sigma(I)
_cod_data_source_file ol102278c_si_002.cif
_cod_data_source_block s3080
_cod_depositor_comments
;
The following automatic conversions were performed:

'_symmetry_cell_setting' value 'Orthorhombic' changed to
'orthorhombic' according to
/home/saulius/struct/CIF-dictionaries/cif_core.dic dictionary named
'cif_core.dic' version 2.4.2 from 2011-04-26.

Automatic conversion script
Id: cif_fix_values 1715 2011-07-08 13:25:40Z adriana 

 Updated bibliographic information.

 Antanas Vaitkus,
 2019-09-20
;
_cod_original_cell_volume 3552.6(8)
_cod_original_sg_symbol_H-M Pbca
_cod_database_code 1503297

loop_
_symmetry_equiv_pos_as_xyz
'x, y, z'
'-x+1/2, -y, z+1/2'
'-x, y+1/2, -z+1/2'
'x+1/2, -y+1/2, -z'
'-x, -y, -z'
'x-1/2, y, -z-1/2'
'x, -y-1/2, z-1/2'
'-x-1/2, y-1/2, z'

loop_
_atom_site_label
_atom_site_type_symbol
_atom_site_fract_x
_atom_site_fract_y
_atom_site_fract_z
_atom_site_U_iso_or_equiv
_atom_site_adp_type
_atom_site_occupancy
_atom_site_symmetry_multiplicity
_atom_site_calc_flag
_atom_site_refinement_flags
_atom_site_disorder_assembly
_atom_site_disorder_group
Si1 Si 0.07381(7) 0.08924(19) 0.41557(5) 0.0413(5) Uani 1 1 d . . .
O1 O 0.1782(2) 0.4641(5) 0.37491(17) 0.0640(12) Uani 1 1 d . A .
O2 O 0.1117(3) 0.5943(6) 0.31339(19) 0.0969(19) Uani 1 1 d . . .
C1 C 0.1184(2) -0.0302(7) 0.47078(18) 0.0402(11) Uani 1 1 d . . .
C2 C 0.1325(3) 0.0531(8) 0.5186(2) 0.0498(13) Uani 1 1 d . . .
H2 H 0.1186 0.1770 0.5239 0.060 Uiso 1 1 calc R . .
C3 C 0.1659(3) -0.0390(8) 0.5583(2) 0.0533(14) Uani 1 1 d . . .
H3 H 0.1744 0.0207 0.5906 0.064 Uiso 1 1 calc R . .
C4 C 0.1871(3) -0.2199(8) 0.5510(2) 0.0535(14) Uani 1 1 d . . .
H4 H 0.2101 -0.2843 0.5783 0.064 Uiso 1 1 calc R . .
C5 C 0.1749(3) -0.3038(8) 0.5050(2) 0.0556(14) Uani 1 1 d . . .
H5 H 0.1907 -0.4261 0.4996 0.067 Uiso 1 1 calc R . .
C6 C 0.1398(3) -0.2130(7) 0.4656(2) 0.0471(12) Uani 1 1 d . . .
H6 H 0.1298 -0.2764 0.4341 0.057 Uiso 1 1 calc R . .
C7 C 0.0283(3) 0.3023(7) 0.4389(2) 0.0557(14) Uani 1 1 d . . .
H7A H 0.0047 0.3623 0.4096 0.083 Uiso 1 1 calc R . .
H7B H 0.0630 0.3864 0.4540 0.083 Uiso 1 1 calc R . .
H7C H -0.0066 0.2696 0.4654 0.083 Uiso 1 1 calc R . .
C8 C 0.0109(3) -0.0696(8) 0.3833(2) 0.0505(13) Uani 1 1 d . . .
H8A H -0.0224 -0.1173 0.4091 0.076 Uiso 1 1 calc R . .
H8B H 0.0369 -0.1719 0.3676 0.076 Uiso 1 1 calc R . .
H8C H -0.0149 -0.0034 0.3561 0.076 Uiso 1 1 calc R . .
C9 C 0.1454(2) 0.1516(7) 0.36665(19) 0.0399(11) Uani 1 1 d . A .
H9 H 0.1689 0.0372 0.3539 0.048 Uiso 1 1 calc R . .
C10 C 0.1190(3) 0.2617(7) 0.3208(2) 0.0468(13) Uani 1 1 d . . .
C11 C 0.1341(4) 0.4552(8) 0.3338(2) 0.0634(17) Uani 1 1 d D A .
C12 C 0.2012(3) 0.2825(7) 0.3901(2) 0.0519(13) Uani 1 1 d . . .
H12A H 0.2028 0.2709 0.4284 0.062 Uiso 1 1 calc R A .
H12B H 0.2485 0.2556 0.3758 0.062 Uiso 1 1 calc R . .
C13 C 0.0948(4) 0.2261(10) 0.2735(3) 0.0477(17) Uani 0.686(5) 1 d PDU A 1
H13 H 0.0854 0.3255 0.2506 0.057 Uiso 0.686(5) 1 calc PR A 1
C14 C 0.0819(4) 0.0332(10) 0.2548(3) 0.0516(17) Uani 0.686(5) 1 d PDU A 1
H14A H 0.0334 0.0245 0.2409 0.062 Uiso 0.686(5) 1 calc PR A 1
H14B H 0.0857 -0.0521 0.2847 0.062 Uiso 0.686(5) 1 calc PR A 1
C15 C 0.1339(5) -0.0264(12) 0.2125(3) 0.0588(19) Uani 0.686(5) 1 d PDU A 1
C16 C 0.1300(6) 0.1038(13) 0.1682(3) 0.069(2) Uani 0.686(5) 1 d PDU A 1
H16 H 0.0844 0.1332 0.1556 0.083 Uiso 0.686(5) 1 calc PR A 1
O3 O 0.1774(6) 0.1738(14) 0.1473(4) 0.128(3) Uani 0.686(5) 1 d PDU A 1
C17 C 0.2095(4) -0.0337(12) 0.2337(4) 0.064(2) Uani 0.686(5) 1 d PDU A 1
H17A H 0.2429 -0.0159 0.2050 0.097 Uiso 0.686(5) 1 calc PR A 1
H17B H 0.2178 -0.1534 0.2500 0.097 Uiso 0.686(5) 1 calc PR A 1
H17C H 0.2160 0.0637 0.2596 0.097 Uiso 0.686(5) 1 calc PR A 1
C18 C 0.1114(5) -0.2193(11) 0.1936(3) 0.062(2) Uani 0.686(5) 1 d PDU A 1
H18A H 0.0653 -0.2114 0.1766 0.094 Uiso 0.686(5) 1 calc PR A 1
H18B H 0.1085 -0.3027 0.2235 0.094 Uiso 0.686(5) 1 calc PR A 1
H18C H 0.1462 -0.2660 0.1687 0.094 Uiso 0.686(5) 1 calc PR A 1
C13B C 0.1476(10) 0.197(2) 0.2764(5) 0.053(3) Uani 0.314(5) 1 d PDU A 2
H13B H 0.1878 0.1208 0.2796 0.064 Uiso 0.314(5) 1 calc PR A 2
C14B C 0.1208(10) 0.237(2) 0.2203(5) 0.059(3) Uani 0.314(5) 1 d PDU A 2
H14C H 0.1482 0.3340 0.2023 0.070 Uiso 0.314(5) 1 calc PR A 2
H14D H 0.0698 0.2650 0.2188 0.070 Uiso 0.314(5) 1 calc PR A 2
C15B C 0.1394(10) 0.037(2) 0.2014(6) 0.063(3) Uani 0.314(5) 1 d PDU A 2
C16B C 0.1472(11) -0.111(2) 0.2464(7) 0.078(3) Uani 0.314(5) 1 d PDU A 2
H16B H 0.1086 -0.1926 0.2502 0.094 Uiso 0.314(5) 1 calc PR A 2
O3B O 0.1915(7) -0.1323(16) 0.2741(4) 0.057(3) Uani 0.314(5) 1 d PDU A 2
C17B C 0.2153(9) 0.044(3) 0.1782(7) 0.069(4) Uani 0.314(5) 1 d PDU A 2
H17D H 0.2125 0.0500 0.1401 0.103 Uiso 0.314(5) 1 calc PR A 2
H17E H 0.2413 -0.0659 0.1886 0.103 Uiso 0.314(5) 1 calc PR A 2
H17F H 0.2397 0.1536 0.1913 0.103 Uiso 0.314(5) 1 calc PR A 2
C18B C 0.0831(10) -0.023(3) 0.1626(7) 0.079(4) Uani 0.314(5) 1 d PDU A 2
H18D H 0.0959 0.0201 0.1277 0.118 Uiso 0.314(5) 1 calc PR A 2
H18E H 0.0377 0.0310 0.1727 0.118 Uiso 0.314(5) 1 calc PR A 2
H18F H 0.0794 -0.1567 0.1626 0.118 Uiso 0.314(5) 1 calc PRU A 2

loop_
_atom_site_aniso_label
_atom_site_aniso_U_11
_atom_site_aniso_U_22
_atom_site_aniso_U_33
_atom_site_aniso_U_23
_atom_site_aniso_U_13
_atom_site_aniso_U_12
Si1 0.0404(8) 0.0351(8) 0.0485(8) -0.0029(6) 0.0049(6) 0.0034(6)
O1 0.092(3) 0.0304(19) 0.070(3) -0.0096(18) 0.023(2) -0.0089(19)
O2 0.169(5) 0.038(2) 0.084(3) 0.015(2) 0.040(4) 0.042(3)
C1 0.039(3) 0.039(3) 0.043(3) -0.005(2) 0.012(2) -0.001(2)
C2 0.050(3) 0.045(3) 0.054(3) 0.001(2) 0.012(3) -0.005(2)
C3 0.056(3) 0.065(4) 0.039(3) -0.002(3) 0.008(2) -0.011(3)
C4 0.046(3) 0.065(4) 0.049(3) 0.011(3) 0.008(2) 0.011(3)
C5 0.062(3) 0.051(3) 0.054(3) -0.003(3) 0.008(3) 0.010(3)
C6 0.052(3) 0.042(3) 0.048(3) -0.007(2) 0.005(2) 0.006(2)
C7 0.058(3) 0.044(3) 0.065(3) -0.011(3) 0.003(3) 0.016(3)
C8 0.048(3) 0.053(3) 0.051(3) -0.004(2) 0.009(2) -0.002(2)
C9 0.040(2) 0.031(2) 0.049(3) 0.001(2) 0.003(2) 0.002(2)
C10 0.057(3) 0.038(3) 0.046(3) 0.000(2) 0.008(2) 0.017(2)
C11 0.098(5) 0.039(3) 0.053(3) 0.004(3) 0.028(3) 0.017(3)
C12 0.059(3) 0.042(3) 0.054(3) 0.000(2) 0.006(3) -0.007(2)
C13 0.049(4) 0.052(4) 0.042(4) 0.012(3) 0.008(3) 0.014(3)
C14 0.057(4) 0.058(4) 0.040(3) 0.007(3) 0.003(3) -0.004(3)
C15 0.070(4) 0.061(4) 0.045(4) 0.001(3) 0.006(3) -0.008(4)
C16 0.084(5) 0.065(4) 0.059(4) 0.007(4) 0.018(4) -0.006(4)
O3 0.157(8) 0.115(7) 0.113(6) 0.019(5) 0.041(6) -0.012(6)
C17 0.063(4) 0.050(4) 0.080(5) -0.015(4) 0.013(4) 0.006(4)
C18 0.092(6) 0.060(5) 0.035(4) -0.002(3) 0.004(4) -0.014(4)
C13B 0.056(7) 0.058(7) 0.045(6) 0.011(5) 0.002(6) 0.003(6)
C14B 0.062(5) 0.068(5) 0.047(5) 0.008(5) 0.008(5) 0.003(5)
C15B 0.075(5) 0.068(5) 0.047(5) 0.004(4) 0.007(5) -0.002(5)
C16B 0.084(6) 0.086(6) 0.065(5) 0.016(5) 0.002(5) -0.007(6)
O3B 0.074(7) 0.046(6) 0.053(6) 0.001(5) 0.006(5) 0.030(6)
C17B 0.086(7) 0.058(8) 0.063(8) 0.002(7) 0.016(7) 0.001(7)
C18B 0.083(8) 0.088(9) 0.065(8) -0.009(7) 0.001(7) 0.000(8)

loop_
_atom_type_symbol
_atom_type_description
_atom_type_scat_dispersion_real
_atom_type_scat_dispersion_imag
_atom_type_scat_source
C C 0.0033 0.0016 'International Tables Vol C Tables 4.2.6.8 and 6.1.1.4'
H H 0.0000 0.0000 'International Tables Vol C Tables 4.2.6.8 and 6.1.1.4'
O O 0.0106 0.0060 'International Tables Vol C Tables 4.2.6.8 and 6.1.1.4'
Si Si 0.0817 0.0704 'International Tables Vol C Tables 4.2.6.8 and 6.1.1.4'

loop_
_geom_angle_atom_site_label_1
_geom_angle_atom_site_label_2
_geom_angle_atom_site_label_3
_geom_angle
C8 Si1 C1 109.9(2)
C8 Si1 C7 111.2(3)
C1 Si1 C7 110.6(2)
C8 Si1 C9 108.2(2)
C1 Si1 C9 106.7(2)
C7 Si1 C9 110.0(3)
C11 O1 C12 110.7(4)
C2 C1 C6 116.2(5)
C2 C1 Si1 123.6(4)
C6 C1 Si1 120.2(4)
C3 C2 C1 121.9(5)
C3 C2 H2 119.0
C1 C2 H2 119.0
C2 C3 C4 119.7(5)
C2 C3 H3 120.2
C4 C3 H3 120.2
C5 C4 C3 119.8(5)
C5 C4 H4 120.1
C3 C4 H4 120.1
C4 C5 C6 120.5(5)
C4 C5 H5 119.8
C6 C5 H5 119.8
C5 C6 C1 121.8(5)
C5 C6 H6 119.1
C1 C6 H6 119.1
Si1 C7 H7A 109.5
Si1 C7 H7B 109.5
H7A C7 H7B 109.5
Si1 C7 H7C 109.5
H7A C7 H7C 109.5
H7B C7 H7C 109.5
Si1 C8 H8A 109.5
Si1 C8 H8B 109.5
H8A C8 H8B 109.5
Si1 C8 H8C 109.5
H8A C8 H8C 109.5
H8B C8 H8C 109.5
C10 C9 C12 101.7(4)
C10 C9 Si1 113.7(3)
C12 C9 Si1 112.3(3)
C10 C9 H9 109.6
C12 C9 H9 109.6
Si1 C9 H9 109.6
C13 C10 C13B 45.2(8)
C13 C10 C11 117.5(5)
C13B C10 C11 116.4(8)
C13 C10 C9 136.6(5)
C13B C10 C9 109.9(8)
C11 C10 C9 105.4(5)
O2 C11 O1 120.9(6)
O2 C11 C10 129.0(7)
O1 C11 C10 110.1(5)
O1 C12 C9 104.6(4)
O1 C12 H12A 110.8
C9 C12 H12A 110.8
O1 C12 H12B 110.8
C9 C12 H12B 110.8
H12A C12 H12B 108.9
C10 C13 C14 122.1(6)
C10 C13 H13 118.9
C14 C13 H13 118.9
C13 C14 C15 112.7(6)
C13 C14 H14A 109.1
C15 C14 H14A 109.1
C13 C14 H14B 109.1
C15 C14 H14B 109.1
H14A C14 H14B 107.8
C16 C15 C14 109.3(7)
C16 C15 C17 109.9(8)
C14 C15 C17 111.1(7)
C16 C15 C18 109.1(7)
C14 C15 C18 107.6(7)
C17 C15 C18 109.8(7)
O3 C16 C15 126.5(11)
O3 C16 H16 116.8
C15 C16 H16 116.8
C10 C13B C14B 125.9(14)
C10 C13B H13B 117.1
C14B C13B H13B 117.1
C13B C14B C15B 92.2(10)
C13B C14B H14C 113.3
C15B C14B H14C 113.3
C13B C14B H14D 113.3
C15B C14B H14D 113.3
H14C C14B H14D 110.6
C18B C15B C17B 114.1(14)
C18B C15B C14B 107.8(14)
C17B C15B C14B 107.0(14)
C18B C15B C16B 110.5(15)
C17B C15B C16B 102.5(13)
C14B C15B C16B 115.1(12)
O3B C16B C15B 129.3(18)
O3B C16B H16B 115.4
C15B C16B H16B 115.4
C15B C17B H17D 109.5
C15B C17B H17E 109.5
H17D C17B H17E 109.5
C15B C17B H17F 109.5
H17D C17B H17F 109.5
H17E C17B H17F 109.5
C15B C18B H18D 109.5
C15B C18B H18E 109.5
H18D C18B H18E 109.5
C15B C18B H18F 109.5
H18D C18B H18F 109.5
H18E C18B H18F 109.5

loop_
_geom_bond_atom_site_label_1
_geom_bond_atom_site_label_2
_geom_bond_distance
Si1 C8 1.858(5)
Si1 C1 1.867(5)
Si1 C7 1.875(5)
Si1 C9 1.906(5)
O1 C11 1.350(8)
O1 C12 1.446(7)
O2 C11 1.217(7)
C1 C2 1.396(7)
C1 C6 1.398(7)
C2 C3 1.376(8)
C2 H2 0.9500
C3 C4 1.390(8)
C3 H3 0.9500
C4 C5 1.352(8)
C4 H4 0.9500
C5 C6 1.380(8)
C5 H5 0.9500
C6 H6 0.9500
C7 H7A 0.9800
C7 H7B 0.9800
C7 H7C 0.9800
C8 H8A 0.9800
C8 H8B 0.9800
C8 H8C 0.9800
C9 C10 1.510(7)
C9 C12 1.547(7)
C9 H9 1.0000
C10 C13 1.324(9)
C10 C13B 1.348(15)
C10 C11 1.476(8)
C12 H12A 0.9900
C12 H12B 0.9900
C13 C14 1.505(9)
C13 H13 0.9500
C14 C15 1.531(9)
C14 H14A 0.9900
C14 H14B 0.9900
C15 C16 1.483(11)
C15 C17 1.537(11)
C15 C18 1.546(11)
C16 O3 1.166(11)
C16 H16 0.9500
C17 H17A 0.9800
C17 H17B 0.9800
C17 H17C 0.9800
C18 H18A 0.9800
C18 H18B 0.9800
C18 H18C 0.9800
C13B C14B 1.554(13)
C13B H13B 0.9500
C14B C15B 1.580(13)
C14B H14C 0.9900
C14B H14D 0.9900
C15B C18B 1.524(17)
C15B C17B 1.561(17)
C15B C16B 1.585(16)
C16B O3B 1.112(17)
C16B H16B 0.9500
C17B H17D 0.9800
C17B H17E 0.9800
C17B H17F 0.9800
C18B H18D 0.9800
C18B H18E 0.9800
C18B H18F 0.9800

loop_
_geom_torsion_atom_site_label_1
_geom_torsion_atom_site_label_2
_geom_torsion_atom_site_label_3
_geom_torsion_atom_site_label_4
_geom_torsion
C8 Si1 C1 C2 -139.8(4)
C7 Si1 C1 C2 -16.6(5)
C9 Si1 C1 C2 103.1(4)
C8 Si1 C1 C6 40.3(5)
C7 Si1 C1 C6 163.4(4)
C9 Si1 C1 C6 -76.9(4)
C6 C1 C2 C3 0.3(7)
Si1 C1 C2 C3 -179.6(4)
C1 C2 C3 C4 0.6(8)
C2 C3 C4 C5 0.1(8)
C3 C4 C5 C6 -1.9(8)
C4 C5 C6 C1 2.9(9)
C2 C1 C6 C5 -2.1(7)
Si1 C1 C6 C5 177.8(4)
C8 Si1 C9 C10 65.7(4)
C1 Si1 C9 C10 -176.0(3)
C7 Si1 C9 C10 -56.0(4)
C8 Si1 C9 C12 -179.4(4)
C1 Si1 C9 C12 -61.1(4)
C7 Si1 C9 C12 58.9(4)
C12 C9 C10 C13 147.3(7)
Si1 C9 C10 C13 -91.7(8)
C12 C9 C10 C13B 102.4(9)
Si1 C9 C10 C13B -136.7(9)
C12 C9 C10 C11 -23.8(5)
Si1 C9 C10 C11 97.2(5)
C12 O1 C11 O2 -176.1(6)
C12 O1 C11 C10 4.9(6)
C13 C10 C11 O2 21.1(10)
C13B C10 C11 O2 72.1(12)
C9 C10 C11 O2 -165.8(6)
C13 C10 C11 O1 -160.1(6)
C13B C10 C11 O1 -109.1(10)
C9 C10 C11 O1 13.0(6)
C11 O1 C12 C9 -20.4(6)
C10 C9 C12 O1 26.6(5)
Si1 C9 C12 O1 -95.4(4)
C13B C10 C13 C14 75.3(12)
C11 C10 C13 C14 176.1(6)
C9 C10 C13 C14 5.8(12)
C10 C13 C14 C15 -110.9(8)
C13 C14 C15 C16 -57.1(9)
C13 C14 C15 C17 64.4(9)
C13 C14 C15 C18 -175.5(7)
C14 C15 C16 O3 131.7(11)
C17 C15 C16 O3 9.5(14)
C18 C15 C16 O3 -110.9(12)
C13 C10 C13B C14B 26.8(12)
C11 C10 C13B C14B -76.8(18)
C9 C10 C13B C14B 163.5(14)
C10 C13B C14B C15B -143.4(16)
C13B C14B C15B C18B 144.0(15)
C13B C14B C15B C17B -92.8(15)
C13B C14B C15B C16B 20.3(18)
C18B C15B C16B O3B 161(2)
C17B C15B C16B O3B 39(2)
C14B C15B C16B O3B -76(2)
